data_2004920
_publ_section_title
;
Structure-Based Rationalization of the
Ionophore Character of Lead-Selective
Amide--Ether--Amine-Containing Macrocycles:
2,3-Benzo-1,4-dioxa-7,11,15-triazacycloheptadec-2-ene-6,16-dione and
2,3-Benzo-1,4-dioxa-7,10,13-triazacyclopentadec-2-ene-6,14-dione--Water (1/2)
;
_journal_name_full 'Acta Crystallographica C'
_journal_page_first 1232
_journal_page_last 1236
_journal_paper_doi 10.1107/S0108270195015198
_journal_volume 52
_journal_year 1996
_chemical_formula_iupac 'C16 H23 N3 O4'
_chemical_formula_sum 'C16 H23 N3 O4'
_chemical_formula_weight 321.39
_chemical_name_systematic 5,6-BENZO-4,7-DIOXA-1,10,14-TRIAZACYCLOHEPTADECANE-2,9-DIONE
_space_group_IT_number 62
_symmetry_cell_setting orthorhombic
_symmetry_space_group_name_Hall '-P 2ac 2n'
_symmetry_space_group_name_H-M 'P n m a'
_audit_creation_method from_xtal_archive_file_using_CIFIO
_cell_angle_alpha 90
_cell_angle_beta 90
_cell_angle_gamma 90
_cell_formula_units_Z 4
_cell_length_a 19.825(5)
_cell_length_b 16.714(2)
_cell_length_c 4.9050(10)
_cell_measurement_reflns_used 25
_cell_measurement_temperature 293
_cell_measurement_theta_max 40
_cell_measurement_theta_min 2
_cell_volume 1625.3(6)
_computing_data_reduction 'Xtal3.2 DIFDAT SORTRF ADDREF (Hall, Flack & Stewart, 1992)'
_computing_publication_material 'Xtal3.2 BONDLA CIFIO'
_computing_structure_refinement 'Xtal3.2 CRYLSQ'
_computing_structure_solution 'SIR92 (Altomare et al., 1992)'
_diffrn_ambient_temperature 293
_diffrn_measurement_device 'Seifert XRD3000S'
_diffrn_measurement_method \w-2\q
_diffrn_radiation_monochromator 'graphite monochromatized'
_diffrn_radiation_source xray_tube
_diffrn_radiation_type CuK\a
_diffrn_radiation_wavelength 1.5418
_diffrn_reflns_av_R_equivalents 0.003
_diffrn_reflns_av_sigmaI/netI 0.086
_diffrn_reflns_limit_h_max 22
_diffrn_reflns_limit_h_min 0
_diffrn_reflns_limit_k_max 18
_diffrn_reflns_limit_k_min 0
_diffrn_reflns_limit_l_max 5
_diffrn_reflns_limit_l_min 0
_diffrn_reflns_number 1511
_diffrn_reflns_reduction_process equatorial_monochr_Lp
_diffrn_reflns_theta_max 60.06
_diffrn_reflns_theta_min 4.46
_diffrn_standards_decay_% none
_diffrn_standards_interval_count 100
_diffrn_standards_number 2
_exptl_absorpt_coefficient_mu 0.79
_exptl_absorpt_correction_type none
_exptl_crystal_colour colourless
_exptl_crystal_density_diffrn 1.313
_exptl_crystal_density_meas 1.321
_exptl_crystal_density_method 'flotation in benzene/bromoform'
_exptl_crystal_description needle
_exptl_crystal_F_000 688
_exptl_crystal_size_max 0.3
_exptl_crystal_size_mid 0.2
_exptl_crystal_size_min 0.1
_refine_diff_density_max 0.535
_refine_diff_density_min -0.473
_refine_ls_extinction_coef 149E1(13)
_refine_ls_extinction_method 'Zachariasen (1968)'
_refine_ls_goodness_of_fit_all 1.918
_refine_ls_goodness_of_fit_obs 1.219
_refine_ls_hydrogen_treatment noref
_refine_ls_matrix_type full
_refine_ls_number_constraints 0
_refine_ls_number_parameters 107
_refine_ls_number_reflns 456
_refine_ls_number_restraints 0
_refine_ls_R_factor_all 0.133
_refine_ls_R_factor_obs 0.039
_refine_ls_shift/esd_max 0.222
_refine_ls_shift/esd_mean 0.009
_refine_ls_structure_factor_coef F
_refine_ls_weighting_scheme unit
_refine_ls_wR_factor_all 0.108
_refine_ls_wR_factor_obs 0.039
_reflns_number_observed 456
_reflns_number_total 1263
_reflns_observed_criterion F>4.0\s(F)
_cod_data_source_file pa1212.cif
_cod_data_source_block I
_cod_database_code 2004920

loop_
_symmetry_equiv_pos_as_xyz
+x,+y,+z
1/2-x,-y,1/2+z
1/2+x,1/2-y,1/2-z
-x,1/2+y,-z
-x,-y,-z
1/2+x,+y,1/2-z
1/2-x,1/2+y,1/2+z
+x,1/2-y,+z

loop_
_atom_site_aniso_label
_atom_site_aniso_U_11
_atom_site_aniso_U_22
_atom_site_aniso_U_33
_atom_site_aniso_U_12
_atom_site_aniso_U_13
_atom_site_aniso_U_23
O1 .057(3) .037(2) .064(3) .003(2) .020(3) .000(2)
O2 .081(3) .035(2) .111(4) .003(2) .017(4) .013(3)
N1 .058(3) .041(3) .068(4) .002(3) .017(3) .006(4)
N2 .055(5) .070(5) .048(6) .00000 -.001(4) .00000
C1 .051(4) .039(3) .063(5) .006(3) .009(4) .000(4)
C2 .042(4) .047(4) .067(5) -.006(3) .001(4) -.002(4)
C3 .079(5) .061(4) .072(5) -.006(4) .029(5) .006(4)
C4 .066(5) .063(5) .114(8) -.025(4) .023(5) -.024(5)
C5 .049(4) .111(5) .066(5) -.006(4) -.005(4) -.023(5)
C6 .034(3) .048(3) .040(3) .000(3) .005(3) .000(4)
C7 .045(3) .061(4) .049(4) -.001(4) .006(3) -.011(4)
C8 .042(3) .077(4) .052(4) .003(3) .004(3) -.001(4)

loop_
_atom_site_label
_atom_site_fract_x
_atom_site_fract_y
_atom_site_fract_z
_atom_site_U_iso_or_equiv
_atom_site_thermal_displace_type
_atom_site_calc_flag
_atom_site_calc_attached_atom
O1 .4464(2) .1728(2) .6676(9) .053(3) Uani yes yes
O2 .4003(2) -.0079(2) .9920(10) .076(3) Uani yes yes
N1 .3652(2) .1196(3) 1.0350(10) .056(3) Uani yes yes
N2 .2412(4) .25000 1.1130(10) .058(5) Uani yes yes
C1 .4527(3) .0887(3) .7130(10) .051(4) Uani yes yes
C2 .4036(3) .0629(3) .9300(10) .052(4) Uani yes yes
C3 .3139(4) .1044(4) 1.2430(10) .070(5) Uani yes yes
C4 .2434(4) .1027(4) 1.121(2) .081(6) Uani yes yes
C5 .2259(3) .1766(5) .9580(10) .075(5) Uani yes yes
C6 .4903(2) .2080(3) .4900(10) .040(3) Uani yes yes
C7 .5324(3) .1672(4) .3150(10) .052(4) Uani yes yes
C8 .5743(3) .2085(3) .1340(10) .057(4) Uani yes yes
H1 .36870 .17620 .95930 .05000 Uiso ? ?
H2 .21740 .25000 1.31600 .05000 Uiso ? ?
H7 .53360 .10470 .31970 .05000 Uiso ? ?
H8 .60810 .17830 -0.02600 .05000 Uiso ? ?
H11 .50180 .07310 .75800 .05000 Uiso ? ?
H12 .44910 .05650 .53660 .05000 Uiso ? ?
H31 .31580 .14720 1.40160 .05000 Uiso ? ?
H32 .32410 .05680 1.36330 .05000 Uiso ? ?
H41 .20620 .09190 1.26430 .05000 Uiso ? ?
H42 .23650 .05140 1.01220 .05000 Uiso ? ?
H51 .24880 .17670 .77170 .05000 Uiso ? ?
H52 .17720 .17570 .88940 .05000 Uiso ? ?

loop_
_atom_type_symbol
_atom_type_scat_dispersion_real
_atom_type_scat_dispersion_imag
_atom_type_scat_source
C .017 .009 'International Tables'
N .029 .018 'International Tables'
O .047 .032 'International Tables'
H 0 0 'International Tables'

loop_
_geom_angle_atom_site_label_1
_geom_angle_atom_site_label_2
_geom_angle_atom_site_label_3
_geom_angle_site_symmetry_1
_geom_angle_site_symmetry_3
_geom_angle
_geom_angle_publ_flag
C6 O1 C1 . . 117.9(4) yes
H1 N1 C2 . . 118.9(5) ?
H1 N1 C3 . . 117.7(5) ?
C2 N1 C3 . . 123.3(5) yes
H2 N2 C5 . . 112.1(4) ?
H2 N2 C5 . 8 112.1(4) ?
C5 N2 C5 . 8 112.9(6) yes
H12 C1 H11 . . 96.6(5) ?
H12 C1 O1 . . 112.5(5) ?
H12 C1 C2 . . 113.8(5) ?
H11 C1 O1 . . 111.4(4) ?
H11 C1 C2 . . 112.6(6) ?
O1 C1 C2 . . 109.6(5) ?
O2 C2 N1 . . 124.5(6) yes
O2 C2 C1 . . 119.1(5) yes
N1 C2 C1 . . 116.3(5) yes
H32 C3 H31 . . 95.5(6) ?
H32 C3 N1 . . 113.9(6) ?
H32 C3 C4 . . 113.5(6) ?
H31 C3 N1 . . 111.7(5) ?
H31 C3 C4 . . 109.6(6) ?
N1 C3 C4 . . 111.5(6) ?
H42 C4 H41 . . 96.5(6) ?
H42 C4 C5 . . 112.5(7) ?
H42 C4 C3 . . 110.3(6) ?
H41 C4 C5 . . 109.7(6) ?
H41 C4 C3 . . 112.9(7) ?
C5 C4 C3 . . 113.8(5) yes
H51 C5 H52 . . 97.1(6) ?
H51 C5 N2 . . 111.5(6) ?
H51 C5 C4 . . 111.8(6) ?
H52 C5 N2 . . 112.1(6) ?
H52 C5 C4 . . 112.3(6) ?
N2 C5 C4 . . 111.3(6) yes
O1 C6 C7 . . 124.9(5) yes
O1 C6 C6 . 8 115.6(5) yes
C7 C6 C6 . 8 119.6(5) yes
H7 C7 C6 . . 119.4(6) ?
H7 C7 C8 . . 119.7(6) ?
C6 C7 C8 . . 120.9(5) yes
H8 C8 C8 . 8 116.1(5) ?
H8 C8 C7 . . 124.3(5) ?
C8 C8 C7 8 . 119.6(5) yes

loop_
_geom_bond_atom_site_label_1
_geom_bond_atom_site_label_2
_geom_bond_site_symmetry_2
_geom_bond_distance
_geom_bond_publ_flag
O1 C6 . 1.363(7) yes
O1 C1 . 1.428(6) yes
O2 C2 . 1.223(7) yes
N1 H1 . 1.019(5) ?
N1 C2 . 1.321(8) yes
N1 C3 . 1.461(9) yes
N2 H2 . 1.104(7) ?
N2 C5 . 1.473(9) yes
N2 C5 8 1.473(9) yes
C1 H12 . 1.020(6) ?
C1 H11 . 1.032(6) ?
C1 C2 . 1.508(9) yes
C3 H32 . 1.011(7) ?
C3 H31 . 1.057(7) ?
C3 C4 . 1.520(10) yes
C4 H42 . 1.018(7) ?
C4 H41 . 1.036(8) ?
C4 C5 . 1.510(10) yes
C5 H51 . 1.022(7) ?
C5 H52 . 1.023(6) ?
C6 C7 . 1.381(8) yes
C6 C6 8 1.404(7) yes
C7 H7 . 1.046(6) ?
C7 C8 . 1.396(8) yes
C8 H8 . 1.148(6) ?
C8 C8 8 1.389(8) yes

loop_
_geom_torsion_atom_site_label_1
_geom_torsion_atom_site_label_2
_geom_torsion_atom_site_label_3
_geom_torsion_atom_site_label_4
_geom_torsion
_geom_torsion_publ_flag
C6 O1 C1 C2 175.5(5) yes
O1 C1 C2 O2 178.0(5) yes
O1 C1 C2 N1 .2(8) yes
C2 N1 C3 C4 -101.9(7) yes
C3 C4 C5 N2 -49.4(8) yes
C1 C2 N1 C3 178.4(6) yes
O2 C2 N1 C3 .0(10) yes
N1 C3 C4 C5 -54.2(8) yes
C7 C6 O1 C1 12.1(8) yes
